data_1515160
loop_
_publ_author_name
'Fallon, Thomas'
'Willis, Anthony C.'
'Rae, A. David'
'Paddon-Row, Michael N.'
'Sherburn, Michael S.'

_publ_section_title
;
 \b-Oligofurans
;
_journal_issue 6
_journal_name_full 'Chemical Science'
_journal_page_first 2133
_journal_paper_doi 10.1039/c2sc20130e
_journal_volume 3
_journal_year 2012
_chemical_compound_source 'Local laboratory'
_chemical_formula_moiety 'C16 H8 O4 '
_chemical_formula_sum 'C16 H8 O4'
_chemical_formula_weight 264.236
_chemical_name_systematic ?
_space_group_IT_number 41
_symmetry_cell_setting orthorhombic
_symmetry_space_group_name_Hall 'A 2 -2ab'
_symmetry_space_group_name_H-M 'A b a 2'
_atom_sites_solution_primary direct
_atom_sites_solution_secondary difmap
_audit_creation_method maXus
_audit_update_record
;
2010-04-07 - Report on C16 H8 O4
by A. David Rae
edited by Anthony C. Willis
for Thomas Fallon and Mick Sherburn
2010-04-08 - passes checkcif tests with warnings

2010-04-07 # Formatted by publCIF
;
_cell_angle_alpha 90.00
_cell_angle_beta 90.00
_cell_angle_gamma 90.00
_cell_formula_units_Z 12
_cell_length_a 8.8594(3)
_cell_length_b 8.8592(2)
_cell_length_c 46.7607(14)
_cell_measurement_reflns_used 12599
_cell_measurement_temperature 200
_cell_measurement_theta_max 25.028
_cell_measurement_theta_min 2.546
_cell_volume 3670.12(19)
_computing_cell_refinement 'HKL Scalepack (Otwinowski & Minor 1997)'
_computing_data_collection 'COLLECT (Nonius, 2001).'
_computing_data_reduction 'Denzo and Scalepak (Otwinowski & Minor, 1997)'
_computing_molecular_graphics
;
ORTEP-II (Johnson 1976) in teXsan (MSC, 1992-1997)
;
_computing_publication_material 'maXus(Mackay et al., 1999)'
_computing_structure_refinement 'RAELS06 (Rae, 2006) '
_computing_structure_solution 'SIR97(Cascarano al.,Acta Cryst.,1996,A52,C-79)'
_diffrn_ambient_temperature 200
_diffrn_measured_fraction_theta_full 0.998
_diffrn_measured_fraction_theta_max 0.998
_diffrn_measurement_device KappaCCD
_diffrn_measurement_method ' \f and \w scans with CCD '
_diffrn_orient_matrix_type X=UH
_diffrn_orient_matrix_UB_11 -0.10947
_diffrn_orient_matrix_UB_12 -0.02070
_diffrn_orient_matrix_UB_13 -0.01813
_diffrn_orient_matrix_UB_21 -0.02612
_diffrn_orient_matrix_UB_22 0.10155
_diffrn_orient_matrix_UB_23 0.04180
_diffrn_orient_matrix_UB_31 0.00164
_diffrn_orient_matrix_UB_32 0.00848
_diffrn_orient_matrix_UB_33 -0.01957
_diffrn_radiation_source 'fine-focus sealed tube'
_diffrn_radiation_type ' MoK\a'
_diffrn_radiation_wavelength_id all
_diffrn_reflns_av_R_equivalents 0.036
_diffrn_reflns_limit_h_max 10
_diffrn_reflns_limit_h_min -8
_diffrn_reflns_limit_k_max 10
_diffrn_reflns_limit_k_min -10
_diffrn_reflns_limit_l_max 55
_diffrn_reflns_limit_l_min -55
_diffrn_reflns_number 22876
_diffrn_reflns_theta_full 25.02
_diffrn_reflns_theta_max 25.02
_diffrn_reflns_theta_min 2.61
_exptl_absorpt_coefficient_mu 0.104
_exptl_absorpt_correction_T_max 0.996
_exptl_absorpt_correction_T_min 0.974
_exptl_absorpt_correction_type integration
_exptl_absorpt_process_details
;
Gaussian integration (Coppens, 1970)
;
_exptl_crystal_colour colourless
_exptl_crystal_density_diffrn 1.435
_exptl_crystal_density_method 'not measured'
_exptl_crystal_description plate
_exptl_crystal_F_000 1632
_exptl_crystal_size_max 0.40
_exptl_crystal_size_mid 0.20
_exptl_crystal_size_min 0.04
_refine_diff_density_max .396
_refine_diff_density_min -0.291
_refine_diff_density_rms 0.10
_refine_ls_abs_structure_details
;
;
_refine_ls_extinction_method none
_refine_ls_goodness_of_fit_all 1.89
_refine_ls_goodness_of_fit_gt 1.91
_refine_ls_goodness_of_fit_ref 1.91
_refine_ls_hydrogen_treatment refxyz
_refine_ls_matrix_type full
_refine_ls_number_constraints 69
_refine_ls_number_parameters 115
_refine_ls_number_reflns 995
_refine_ls_number_restraints 0
_refine_ls_R_factor_all 0.081
_refine_ls_R_factor_gt 0.048
_refine_ls_shift/su_max 3.765
_refine_ls_shift/su_mean 0.874
_refine_ls_structure_factor_coef F
_refine_ls_weighting_details ' w = 1 / ( \s^2^(Fo) + 0.00090 * Fo^2^)'
_refine_ls_weighting_scheme sigma
_refine_ls_wR_factor_all 0.089
_refine_ls_wR_factor_gt 0.072
_refine_ls_wR_factor_ref 0.072
_reflns_d_resolution_high 0.65
_reflns_d_resolution_low 1.97
_reflns_limit_h_max 10
_reflns_limit_h_min 0
_reflns_limit_k_max 10
_reflns_limit_k_min 0
_reflns_limit_l_max 55
_reflns_limit_l_min 0
_reflns_number_gt 1060
_reflns_number_total 1648
_reflns_threshold_expression 'I> 3.00 sigma(I)'
_cod_data_source_file c2sc20130e.txt
_cod_data_source_block she0711_rae
_cod_original_cell_volume 3670.1(2)
_cod_original_sg_symbol_H-M 'A b a 2 '
_cod_original_formula_sum 'C16 H8 O4 '
_cod_database_code 1515160
_cod_depositor_comments
;
 Changing the _atom_type_symbol data item values to match the ones in
 related data items (e. g. _atom_site_type_symbol).

 Antanas Vaitkus,
 2017-01-06
;

loop_
_symmetry_equiv_pos_as_xyz
'x, y, z'
'-x, -y, z'
'x+1/2, -y+1/2, z'
'-x+1/2, y+1/2, z'
'x, y+1/2, z+1/2'
'-x, -y+1/2, z+1/2'
'x+1/2, -y+1, z+1/2'
'-x+1/2, y+1, z+1/2'

loop_
_atom_site_aniso_label
_atom_site_aniso_U_11
_atom_site_aniso_U_22
_atom_site_aniso_U_33
_atom_site_aniso_U_12
_atom_site_aniso_U_13
_atom_site_aniso_U_23
O12 0.1018(17) 0.0475(11) 0.0540(13) -0.0141(9) -0.0208(9) -0.0133(9)
O17 0.0483(12) 0.1025(16) 0.0515(13) -0.0137(9) 0.0115(10) 0.0217(9)
C10 0.0409(12) 0.0366(12) 0.0326(11) -0.0040(8) -0.0077(6) -0.0025(7)
C11 0.0651(16) 0.0482(13) 0.0380(12) -0.0037(9) -0.0132(9) -0.0069(9)
C13 0.0784(17) 0.0465(12) 0.0554(15) -0.0250(10) -0.0204(10) 0.0016(10)
C14 0.0437(11) 0.0413(11) 0.0389(11) -0.0147(8) -0.0134(7) 0.0046(6)
C15 0.0432(11) 0.0420(11) 0.0384(11) -0.0145(8) -0.0046(6) 0.0139(7)
C16 0.0484(13) 0.0771(16) 0.0534(15) -0.0248(10) -0.0022(10) 0.0213(10)
C18 0.0485(14) 0.0665(15) 0.0372(12) -0.0029(9) 0.0057(10) 0.0134(9)
C19 0.0380(13) 0.0405(11) 0.0324(11) -0.0035(8) 0.0022(7) 0.0079(6)
O22 0.0904(15) 0.0442(11) 0.0541(13) -0.0199(9) -0.0028(8) -0.0113(9)
O27 0.0427(11) 0.0885(15) 0.0549(13) -0.0193(9) 0.0112(9) 0.0028(8)
C20 0.0341(11) 0.0313(12) 0.0394(11) -0.0009(7) -0.0045(6) -0.0020(7)
C21 0.0602(16) 0.0455(13) 0.0457(12) -0.0145(9) -0.0011(9) -0.0078(10)
C23 0.0634(15) 0.0398(12) 0.0487(15) -0.0151(10) -0.0123(9) 0.0042(10)
C24 0.0326(11) 0.0338(11) 0.0402(11) -0.0029(8) -0.0110(7) 0.0059(6)
C25 0.0330(11) 0.0325(11) 0.0403(11) -0.0028(8) -0.0061(6) 0.0108(7)
C26 0.0387(12) 0.0629(15) 0.0493(15) -0.0149(10) -0.0046(10) 0.0121(9)
C28 0.0439(14) 0.0578(14) 0.0460(12) -0.0137(9) 0.0078(10) 0.0013(9)
C29 0.0300(12) 0.0331(11) 0.0395(11) -0.0004(7) 0.0019(7) 0.0045(6)
O32 0.0995(15) 0.0480(10) 0.0558(12) -0.0184(9) -0.0093(9) -0.0103(9)
O37 0.0511(11) 0.0986(15) 0.0598(13) -0.0151(9) 0.0153(10) 0.0076(9)
C30 0.0411(11) 0.0355(11) 0.0398(11) -0.0007(7) -0.0056(6) -0.0017(7)
C31 0.0677(15) 0.0483(12) 0.0456(11) -0.0102(9) -0.0051(9) -0.0065(9)
C33 0.0721(16) 0.0459(11) 0.0529(14) -0.0180(10) -0.0151(10) 0.0047(10)
C34 0.0400(10) 0.0396(10) 0.0423(10) -0.0055(8) -0.0117(7) 0.0061(6)
C35 0.0408(10) 0.0402(10) 0.0426(10) -0.0059(8) -0.0046(6) 0.0120(7)
C36 0.0462(12) 0.0734(16) 0.0556(15) -0.0166(10) -0.0014(10) 0.0149(10)
C38 0.0533(13) 0.0650(15) 0.0468(11) -0.0091(9) 0.0097(10) 0.0044(9)
C39 0.0387(12) 0.0393(10) 0.0398(11) -0.0005(7) 0.0028(7) 0.0054(6)
H11 0.0733(19) 0.0606(16) 0.0353(12) 0.0110(11) -0.0127(9) -0.0064(10)
H13 0.1104(21) 0.0527(12) 0.0778(18) -0.0423(12) -0.0198(10) 0.0022(10)
H16 0.0550(13) 0.1086(21) 0.0745(18) -0.0423(12) -0.0026(10) 0.0209(10)
H18 0.0593(18) 0.0769(18) 0.0346(12) 0.0121(12) 0.0047(10) 0.0124(9)
H21 0.0758(19) 0.0608(17) 0.0472(12) -0.0168(12) 0.0039(10) -0.0128(10)
H23 0.0912(19) 0.0456(12) 0.0595(17) -0.0296(11) -0.0125(9) 0.0050(10)
H26 0.0447(12) 0.0911(19) 0.0606(17) -0.0295(11) -0.0057(10) 0.0122(9)
H28 0.0592(17) 0.0722(17) 0.0474(12) -0.0158(11) 0.0128(11) -0.0034(10)
H31 0.0842(19) 0.0616(15) 0.0460(12) -0.0069(13) -0.0013(10) -0.0100(10)
H33 0.1011(20) 0.0532(12) 0.0675(17) -0.0347(12) -0.0148(10) 0.0056(10)
H36 0.0507(12) 0.1032(20) 0.0716(19) -0.0309(11) -0.0020(10) 0.0149(10)
H38 0.0694(17) 0.0756(17) 0.0467(12) -0.0058(13) 0.0128(10) 0.0010(10)

loop_
_atom_site_label
_atom_site_type_symbol
_atom_site_fract_x
_atom_site_fract_y
_atom_site_fract_z
_atom_site_U_iso_or_equiv
_atom_site_occupancy
_atom_site_symmetry_multiplicity
_atom_site_calc_flag
O12 O 0.0649(3) 0.3141(3) 0.21817(9) 0.0677(9) 1.000 1 d
O17 O 0.3141(3) 0.0661(4) 0.11573(7) 0.0674(7) 1.000 1 d
C10 C 0.0239(4) 0.0787(3) 0.20249(9) 0.0367(6) 1.000 1 d
C11 C 0.0031(4) 0.1767(4) 0.22440(8) 0.0504(7) 1.000 1 d
C13 C 0.1260(4) 0.3008(4) 0.19155(9) 0.0601(8) 1.000 1 d
C14 C 0.1052(3) 0.1606(3) 0.18076(8) 0.0413(6) 1.000 1 d
C15 C 0.1599(4) 0.1054(3) 0.15307(8) 0.0412(6) 1.000 1 d
C16 C 0.3000(4) 0.1272(4) 0.14234(9) 0.0596(7) 1.000 1 d
C18 C 0.1773(4) 0.0033(4) 0.10945(9) 0.0507(7) 1.000 1 d
C19 C 0.0789(3) 0.0235(3) 0.13131(8) 0.0370(6) 1.000 1 d
O22 O 0.0751(4) 0.8121(3) 0.38539(6) 0.0629(8) 1.000 1 d
O27 O 0.3121(3) 0.5754(3) 0.28204(8) 0.0620(7) 1.000 1 d
C20 C 0.0257(3) 0.5786(3) 0.36977(8) 0.0350(5) 1.000 1 d
C21 C 0.0106(4) 0.6757(4) 0.39197(8) 0.0504(7) 1.000 1 d
C23 C 0.1314(4) 0.7987(3) 0.35836(8) 0.0506(7) 1.000 1 d
C24 C 0.1050(3) 0.6589(3) 0.34764(8) 0.0355(5) 1.000 1 d
C25 C 0.1589(3) 0.6055(3) 0.31979(8) 0.0353(5) 1.000 1 d
C26 C 0.2987(3) 0.6318(3) 0.30907(8) 0.0503(7) 1.000 1 d
C28 C 0.1756(4) 0.5111(4) 0.27547(8) 0.0493(7) 1.000 1 d
C29 C 0.0785(3) 0.5263(3) 0.29767(9) 0.0342(5) 1.000 1 d
O32 O 0.5807(3) 0.8106(3) 0.55156(4) 0.0678(6) 1.000 1 d
O37 O 0.8155(3) 0.5589(3) 0.44844(4) 0.0698(7) 1.000 1 d
C30 C 0.5271(4) 0.5781(3) 0.53591(8) 0.0388(5) 1.000 1 d
C31 C 0.5134(4) 0.6755(4) 0.55809(8) 0.0539(6) 1.000 1 d
C33 C 0.6376(4) 0.7960(3) 0.52459(7) 0.0569(7) 1.000 1 d
C34 C 0.6086(4) 0.6566(3) 0.51386(7) 0.0407(5) 1.000 1 d
C35 C 0.6632(4) 0.6008(3) 0.48595(7) 0.0412(5) 1.000 1 d
C36 C 0.8036(3) 0.6194(3) 0.47514(7) 0.0584(8) 1.000 1 d
C38 C 0.6771(4) 0.4998(4) 0.44219(7) 0.0550(6) 1.000 1 d
C39 C 0.5796(3) 0.5217(4) 0.46416(8) 0.0393(5) 1.000 1 d
H11 H -0.0448(16) 0.1690(28) 0.2427(5) 0.0564(8) 1.000 1 d
H13 H 0.1747(18) 0.3924(28) 0.1844(6) 0.0803(12) 1.000 1 d
H16 H 0.3912(28) 0.1765(18) 0.1495(6) 0.0794(8) 1.000 1 d
H18 H 0.1701(28) -0.0446(17) 0.0911(5) 0.0569(7) 1.000 1 d
H21 H -0.0341(16) 0.6766(26) 0.4119(5) 0.0613(8) 1.000 1 d
H23 H 0.1852(16) 0.8935(27) 0.3498(6) 0.0654(10) 1.000 1 d
H26 H 0.3936(27) 0.6855(16) 0.3176(6) 0.0655(8) 1.000 1 d
H28 H 0.1765(26) 0.4663(16) 0.2556(5) 0.0596(7) 1.000 1 d
H31 H 0.4680(16) 0.6775(26) 0.5779(5) 0.0639(7) 1.000 1 d
H33 H 0.6935(16) 0.8896(27) 0.5161(6) 0.0740(10) 1.000 1 d
H36 H 0.8962(28) 0.6661(17) 0.4823(6) 0.0751(11) 1.000 1 d
H38 H 0.6682(28) 0.4527(16) 0.4238(5) 0.0639(7) 1.000 1 d

loop_
_atom_type_symbol
_atom_type_description
_atom_type_scat_dispersion_real
_atom_type_scat_dispersion_imag
_atom_type_scat_source
C C 0.0033 0.0016 'Waasmaier & Kirfel, 1995'
H H 0.0000 0.0000 'Waasmaier & Kirfel, 1995'
O O 0.0106 0.0060 'Waasmaier & Kirfel, 1995'

loop_
_diffrn_radiation_wavelength
0.71073

loop_
_exptl_crystal_face_index_h
_exptl_crystal_face_index_k
_exptl_crystal_face_index_l
_exptl_crystal_face_perp_dist
0 0 1 0.035
0 0 -1 0.001
-1 1 0 0.200
1 -1 0 0.200
2 1 0 0.110
-2 -1 0 0.093

loop_
_geom_angle_atom_site_label_1
_geom_angle_atom_site_label_2
_geom_angle_atom_site_label_3
_geom_angle
_geom_angle_site_symmetry_1
_geom_angle_site_symmetry_3
C11 O12 C13 106.1(2) . .
C16 O17 C18 106.1(2) . .
C10 C10 C11 125.0(2) 2_555 .
C10 C10 C14 128.8(2) 2_555 .
C11 C10 C14 106.2(2) . .
O12 C11 C10 110.8(2) . .
O12 C13 C14 111.5(2) . .
C10 C14 C13 105.5(2) . .
C10 C14 C15 128.3(2) . .
C13 C14 C15 126.2(3) . .
C14 C15 C16 125.7(3) . .
C14 C15 C19 128.8(3) . .
C16 C15 C19 105.5(2) . .
O17 C16 C15 111.5(2) . .
O17 C18 C19 110.8(2) . .
C15 C19 C18 106.2(2) . .
C15 C19 C19 128.4(2) . 2_555
C18 C19 C19 125.4(2) . 2_555
C21 O22 C23 106.5(2) . .
C26 O27 C28 106.5(2) . .
C20 C20 C21 124.9(2) 2_565 .
C20 C20 C24 128.4(2) 2_565 .
C21 C20 C24 106.6(2) . .
O22 C21 C20 110.3(2) . .
O22 C23 C24 111.0(2) . .
C20 C24 C23 105.7(2) . .
C20 C24 C25 129.7(2) . .
C23 C24 C25 124.5(2) . .
C24 C25 C26 124.8(3) . .
C24 C25 C29 129.4(2) . .
C26 C25 C29 105.7(2) . .
O27 C26 C25 111.0(2) . .
O27 C28 C29 110.3(2) . .
C25 C29 C28 106.6(2) . .
C25 C29 C29 128.6(2) . 2_565
C28 C29 C29 124.8(2) . 2_565
C31 O32 C33 106.5(2) . .
C36 O37 C38 106.1(2) . .
C30 C30 C31 124.9(2) 2_665 .
C30 C30 C34 128.4(2) 2_665 .
C31 C30 C34 106.6(2) . .
O32 C31 C30 110.3(2) . .
O32 C33 C34 111.0(2) . .
C30 C34 C33 105.7(2) . .
C30 C34 C35 129.5(2) . .
C33 C34 C35 124.7(3) . .
C34 C35 C36 126.2(3) . .
C34 C35 C39 128.2(3) . .
C36 C35 C39 105.5(2) . .
O37 C36 C35 111.5(2) . .
O37 C38 C39 110.8(2) . .
C35 C39 C38 106.2(2) . .
C35 C39 C39 128.6(2) . 2_665
C38 C39 C39 125.2(2) . 2_665
O12 C11 H11 115.6(16) . .
C10 C11 H11 133.6(16) . .
O12 C13 H13 114.6(18) . .
C14 C13 H13 133.9(18) . .
O17 C16 H16 114.6(18) . .
C15 C16 H16 133.9(18) . .
O17 C18 H18 115.6(16) . .
C19 C18 H18 133.6(16) . .
O22 C21 H21 111.3(14) . .
C20 C21 H21 138.5(14) . .
O22 C23 H23 116.8(16) . .
C24 C23 H23 132.2(16) . .
O27 C26 H26 116.8(16) . .
C25 C26 H26 132.2(16) . .
O27 C28 H28 111.3(14) . .
C29 C28 H28 138.5(14) . .
O32 C31 H31 111.3(14) . .
C30 C31 H31 138.5(14) . .
O32 C33 H33 116.8(16) . .
C34 C33 H33 132.2(16) . .
O37 C36 H36 114.6(18) . .
C35 C36 H36 133.9(18) . .
O37 C38 H38 115.6(16) . .
C39 C38 H38 133.6(16) . .

loop_
_geom_bond_atom_site_label_1
_geom_bond_atom_site_label_2
_geom_bond_distance
_geom_bond_site_symmetry_2
O12 C11 1.365(3) .
O12 C13 1.363(3) .
O17 C16 1.363(3) .
O17 C18 1.365(3) .
C10 C10 1.458(5) 2_555
C10 C11 1.356(3) .
C10 C14 1.441(3) .
C13 C14 1.353(3) .
C14 C15 1.467(5) .
C15 C16 1.353(3) .
C15 C19 1.441(3) .
C18 C19 1.356(3) .
C19 C19 1.458(5) 2_555
O22 C21 1.371(3) .
O22 C23 1.364(3) .
O27 C26 1.364(3) .
O27 C28 1.371(3) .
C20 C20 1.465(5) 2_565
C20 C21 1.355(3) .
C20 C24 1.439(3) .
C23 C24 1.357(3) .
C24 C25 1.466(5) .
C25 C26 1.357(3) .
C25 C29 1.439(3) .
C28 C29 1.355(3) .
C29 C29 1.467(5) 2_565
O32 C31 1.371(3) .
O32 C33 1.364(3) .
O37 C36 1.363(3) .
O37 C38 1.365(3) .
C30 C30 1.464(5) 2_665
C30 C31 1.355(3) .
C30 C34 1.439(3) .
C33 C34 1.357(3) .
C34 C35 1.477(4) .
C35 C36 1.353(3) .
C35 C39 1.441(3) .
C38 C39 1.356(3) .
C39 C39 1.463(5) 2_665
C11 H11 0.96(3) .
C13 H13 0.98(3) .
C16 H16 0.98(3) .
C18 H18 0.96(3) .
C21 H21 1.01(3) .
C23 H23 1.05(3) .
C26 H26 1.05(3) .
C28 H28 1.01(3) .
C31 H31 1.01(3) .
C33 H33 1.05(3) .
C36 H36 0.98(3) .
C38 H38 0.96(3) .

loop_
_geom_contact_atom_site_label_1
_geom_contact_atom_site_label_2
_geom_contact_distance
_geom_contact_site_symmetry_2
O12 C28 3.345(4) .
O17 C31 3.365(4) 5_544
C10 C19 3.567(5) 2_555
C11 O27 3.279(4) 4_545
C14 C14 3.403(6) 2_555
C14 C15 3.571(4) 2_555
C18 C18 3.142(7) 2_555
C18 O32 3.283(4) 7_454
O22 C38 3.263(4) 3_465
C21 O37 3.321(4) 1_455
C24 C24 3.374(6) 2_565
C24 C25 3.556(4) 2_565
C28 C28 3.118(7) 2_565
C34 C34 3.377(6) 2_665
C34 C35 3.564(4) 2_665
C38 C38 3.137(7) 2_665

loop_
_geom_hbond_atom_site_label_D
_geom_hbond_atom_site_label_H
_geom_hbond_atom_site_label_A
_geom_hbond_distance_DH
_geom_hbond_distance_HA
_geom_hbond_distance_DA
_geom_hbond_angle_DHA
_geom_hbond_site_symmetry_A
C21 H21 O37 1.01(3) 2.41(3) 3.321(4) 150.2(19) 1_455
C28 H28 O12 1.01(3) 2.42(3) 3.345(4) 151.7(18) .
C31 H31 O17 1.01(3) 2.44(3) 3.365(4) 151.6(19) 5_555

loop_
_geom_torsion_atom_site_label_1
_geom_torsion_atom_site_label_2
_geom_torsion_atom_site_label_3
_geom_torsion_atom_site_label_4
_geom_torsion
_geom_torsion_site_symmetry_1
_geom_torsion_site_symmetry_3
_geom_torsion_site_symmetry_4
C13 O12 C11 C10 0.0 . . .
C11 O12 C13 C14 -0.0 . . .
C18 O17 C16 C15 0.0 . . .
C16 O17 C18 C19 0.0 . . .
C11 C10 C10 C11 -45.5(5) . 2_555 2_555
C11 C10 C10 C14 132.1(2) . 2_555 2_555
C14 C10 C10 C11 132.1(2) . 2_555 2_555
C14 C10 C10 C14 -50.4(6) . 2_555 2_555
C10 C10 C11 O12 178.0(4) 2_555 . .
C14 C10 C11 O12 -0.0 . . .
C10 C10 C14 C13 -177.9(4) 2_555 . .
C10 C10 C14 C15 0.1(5) 2_555 . .
C11 C10 C14 C13 0.0 . . .
C11 C10 C14 C15 178.0(3) . . .
O12 C13 C14 C10 -0.0 . . .
O12 C13 C14 C15 -178.1(3) . . .
C10 C14 C15 C16 -132.5(2) . . .
C10 C14 C15 C19 50.0(4) . . .
C13 C14 C15 C16 45.2(3) . . .
C13 C14 C15 C19 -132.3(2) . . .
C14 C15 C16 O17 -178.0(3) . . .
C19 C15 C16 O17 -0.0 . . .
C14 C15 C19 C18 177.9(3) . . .
C14 C15 C19 C19 0.7(4) . . 2_555
C16 C15 C19 C18 0.0 . . .
C16 C15 C19 C19 -177.1(4) . . 2_555
O17 C18 C19 C15 -0.0 . . .
O17 C18 C19 C19 177.3(4) . . 2_555
C15 C19 C19 C15 -51.4(5) . 2_555 2_555
C15 C19 C19 C18 131.9(2) . 2_555 2_555
C18 C19 C19 C15 131.9(2) . 2_555 2_555
C18 C19 C19 C18 -44.7(5) . 2_555 2_555
C23 O22 C21 C20 0.0 . . .
C21 O22 C23 C24 0.0 . . .
C28 O27 C26 C25 -0.0 . . .
C26 O27 C28 C29 0.0 . . .
C21 C20 C20 C21 -41.6(5) . 2_565 2_565
C21 C20 C20 C24 135.9(2) . 2_565 2_565
C24 C20 C20 C21 135.9(2) . 2_565 2_565
C24 C20 C20 C24 -46.6(6) . 2_565 2_565
C20 C20 C21 O22 177.9(4) 2_565 . .
C24 C20 C21 O22 -0.0 . . .
C20 C20 C24 C23 -177.8(4) 2_565 . .
C20 C20 C24 C25 -1.8(5) 2_565 . .
C21 C20 C24 C23 0.0 . . .
C21 C20 C24 C25 176.0(3) . . .
O22 C23 C24 C20 -0.0 . . .
O22 C23 C24 C25 -176.3(3) . . .
C20 C24 C25 C26 -133.1(2) . . .
C20 C24 C25 C29 51.3(4) . . .
C23 C24 C25 C26 42.2(3) . . .
C23 C24 C25 C29 -133.3(2) . . .
C24 C25 C26 O27 -176.4(3) . . .
C29 C25 C26 O27 0.0 . . .
C24 C25 C29 C28 176.2(3) . . .
C24 C25 C29 C29 -2.1(5) . . 2_565
C26 C25 C29 C28 0.0 . . .
C26 C25 C29 C29 -178.3(4) . . 2_565
O27 C28 C29 C25 -0.0 . . .
O27 C28 C29 C29 178.4(4) . . 2_565
C25 C29 C29 C25 -46.1(6) . 2_565 2_565
C25 C29 C29 C28 135.9(2) . 2_565 2_565
C28 C29 C29 C25 135.9(2) . 2_565 2_565
C28 C29 C29 C28 -42.2(4) . 2_565 2_565
C33 O32 C31 C30 -0.0 . . .
C31 O32 C33 C34 0.0 . . .
C38 O37 C36 C35 0.0 . . .
C36 O37 C38 C39 -0.0 . . .
C31 C30 C30 C31 -42.0(5) . 2_665 2_665
C31 C30 C30 C34 135.2(2) . 2_665 2_665
C34 C30 C30 C31 135.2(2) . 2_665 2_665
C34 C30 C30 C34 -47.5(6) . 2_665 2_665
C30 C30 C31 O32 177.7(4) 2_665 . .
C34 C30 C31 O32 0.0 . . .
C30 C30 C34 C33 -177.6(4) 2_665 . .
C30 C30 C34 C35 -2.1(5) 2_665 . .
C31 C30 C34 C33 -0.0 . . .
C31 C30 C34 C35 175.6(3) . . .
O32 C33 C34 C30 -0.0 . . .
O32 C33 C34 C35 -175.9(3) . . .
C30 C34 C35 C36 -131.5(3) . . .
C30 C34 C35 C39 51.2(4) . . .
C33 C34 C35 C36 43.3(3) . . .
C33 C34 C35 C39 -134.0(2) . . .
C34 C35 C36 O37 -177.8(3) . . .
C39 C35 C36 O37 -0.0 . . .
C34 C35 C39 C38 177.7(3) . . .
C34 C35 C39 C39 0.5(5) . . 2_665
C36 C35 C39 C38 0.0 . . .
C36 C35 C39 C39 -177.2(4) . . 2_665
O37 C38 C39 C35 0.0 . . .
O37 C38 C39 C39 177.4(4) . . 2_665
C35 C39 C39 C35 -50.5(6) . 2_665 2_665
C35 C39 C39 C38 132.8(2) . 2_665 2_665
C38 C39 C39 C35 132.8(2) . 2_665 2_665
C38 C39 C39 C38 -44.0(5) . 2_665 2_665
